data_7009216
loop_
_publ_author_name
'Bishop, Michael M.'
'Lindoy, Leonard F.'
'Mahadev, Srihari'
'Turner, Peter'

_publ_section_title
;
 Modification of supramolecular motifs: perturbation of the structure
 of an extended hydrogen-bonded biuret array by interaction with an
 intercalated copper complex and methanol molecules&#x200A;&#x2020;
;
_journal_issue 3
_journal_name_full 'Journal of the Chemical Society, Dalton Transactions'
_journal_page_first 233
_journal_paper_doi 10.1039/a909359a
_journal_year 2000
_chemical_formula_sum 'C19.6 H48.4 Br2 Cu N18.8 O14'
_chemical_formula_weight 994.93
_chemical_name_systematic
; 
 ? 
;
_space_group_IT_number 19
_symmetry_cell_setting orthorhombic
_symmetry_Int_Tables_number 19
_symmetry_space_group_name_Hall 'P 2ac 2ab'
_symmetry_space_group_name_H-M 'P 21 21 21'
_atom_sites_solution_hydrogens geom
_atom_sites_solution_primary direct
_atom_sites_solution_secondary difmap
_audit_creation_method SHELXL-97
_cell_angle_alpha 90.00
_cell_angle_beta 90.00
_cell_angle_gamma 90.00
_cell_formula_units_Z 4
_cell_length_a 17.1111(7)
_cell_length_b 18.1222(7)
_cell_length_c 13.4364(5)
_cell_measurement_reflns_used 6703
_cell_measurement_temperature 297(2)
_cell_measurement_theta_max 26.03
_cell_measurement_theta_min 2.23
_cell_volume 4166.5(3)
_computing_cell_refinement SAINT
_computing_data_collection SMART
_computing_data_reduction 'SAINT and XPREP'
_computing_molecular_graphics 'teXsan for Windows (MSC, 1997)'
_computing_structure_refinement 'SHELXL-97 (Sheldrick, 1997)'
_computing_structure_solution 'SIR97 (Altomare, et. al. 1997)'
_diffrn_ambient_temperature 297(2)
_diffrn_measured_fraction_theta_full 0.984
_diffrn_measured_fraction_theta_max 0.985
_diffrn_measurement_device_type 'Bruker SMART 1000 CCD'
_diffrn_measurement_method \w
_diffrn_radiation_monochromator graphite
_diffrn_radiation_source 'sealed tube'
_diffrn_radiation_type MoK\a
_diffrn_radiation_wavelength 0.71073
_diffrn_reflns_av_R_equivalents 0.036
_diffrn_reflns_av_sigmaI/netI 0.0274
_diffrn_reflns_limit_h_max 22
_diffrn_reflns_limit_h_min -22
_diffrn_reflns_limit_k_max 23
_diffrn_reflns_limit_k_min -23
_diffrn_reflns_limit_l_max 17
_diffrn_reflns_limit_l_min -17
_diffrn_reflns_number 44202
_diffrn_reflns_theta_full 27.99
_diffrn_reflns_theta_max 27.99
_diffrn_reflns_theta_min 1.64
_diffrn_standards_decay_% 0.0
_diffrn_standards_number 399
_exptl_absorpt_coefficient_mu 2.521
_exptl_absorpt_correction_T_max 0.7402
_exptl_absorpt_correction_T_min 0.4983
_exptl_absorpt_correction_type empirical
_exptl_absorpt_process_details 'SADABS (Sheldrick, 1996)'
_exptl_crystal_colour blue
_exptl_crystal_density_diffrn 1.586
_exptl_crystal_density_method 'not measured'
_exptl_crystal_description prism
_exptl_crystal_F_000 2034
_exptl_crystal_size_max 0.32
_exptl_crystal_size_mid 0.17
_exptl_crystal_size_min 0.13
_refine_diff_density_max 0.922
_refine_diff_density_min -0.304
_refine_diff_density_rms 0.071
_refine_ls_abs_structure_details 'Flack H D (1983), Acta Cryst. A39, 876-881'
_refine_ls_abs_structure_Flack 0.423(8)
_refine_ls_extinction_method none
_refine_ls_goodness_of_fit_ref 1.027
_refine_ls_hydrogen_treatment mixed
_refine_ls_matrix_type full
_refine_ls_number_parameters 514
_refine_ls_number_reflns 9803
_refine_ls_number_restraints 0
_refine_ls_restrained_S_all 1.027
_refine_ls_R_factor_all 0.0531
_refine_ls_R_factor_gt 0.0378
_refine_ls_shift/su_max 0.007
_refine_ls_shift/su_mean 0.001
_refine_ls_structure_factor_coef Fsqd
_refine_ls_weighting_details 'calc w=1/[\s^2^(Fo^2^)+(0.0481P)^2^+2.4052P] where P=(Fo^2^+2Fc^2^)/3'
_refine_ls_weighting_scheme calc
_refine_ls_wR_factor_gt 0.0910
_refine_ls_wR_factor_ref 0.0986
_reflns_number_gt 8080
_reflns_number_total 9808
_reflns_threshold_expression >2sigma(I)
_cod_data_source_file a909359a.txt
_cod_data_source_block lfl1
_cod_original_sg_symbol_H-M 'P 21 21 21 '
_cod_original_formula_sum 'C19.60 H48.40 Br2 Cu N18.80 O14'
_cod_database_code 7009216

loop_
_symmetry_equiv_pos_as_xyz
'x, y, z'
'-x+1/2, -y, z+1/2'
'-x, y+1/2, -z+1/2'
'x+1/2, -y+1/2, -z'

loop_
_atom_site_label
_atom_site_type_symbol
_atom_site_fract_x
_atom_site_fract_y
_atom_site_fract_z
_atom_site_U_iso_or_equiv
_atom_site_adp_type
_atom_site_occupancy
_atom_site_symmetry_multiplicity
_atom_site_calc_flag
_atom_site_refinement_flags
_atom_site_disorder_assembly
_atom_site_disorder_group
Br1 Br 0.93207(2) 0.36968(2) 0.07350(3) 0.04766(11) Uani 1 1 d . . .
Br2 Br 0.57178(2) 0.12887(2) 0.41821(3) 0.05030(11) Uani 1 1 d . . .
Cu1 Cu 0.76228(2) 0.24845(3) 0.25694(4) 0.03795(10) Uani 1 1 d . . .
O1 O 0.78355(17) 0.47590(14) 0.3108(2) 0.0546(7) Uani 1 1 d . . .
O2 O 0.55738(16) 0.36617(16) 0.3227(2) 0.0546(7) Uani 1 1 d . . .
O3 O 0.75159(17) 0.01867(15) 0.2142(3) 0.0569(8) Uani 1 1 d . . .
O4 O 0.97010(16) 0.13759(16) 0.1813(2) 0.0532(7) Uani 1 1 d . . .
O5 O 0.71958(14) 0.26454(13) 0.0439(2) 0.0461(7) Uani 1 1 d . . .
O6 O 0.83634(15) 0.08047(15) -0.0582(2) 0.0510(7) Uani 1 1 d . . .
O7 O 0.78377(14) 0.23642(13) 0.4612(2) 0.0422(6) Uani 1 1 d . . .
O8 O 0.66666(15) 0.41301(15) 0.5859(2) 0.0523(7) Uani 1 1 d . . .
O9 O 0.86341(15) -0.01996(15) 0.4568(3) 0.0496(7) Uani 1 1 d . . .
O10 O 0.98314(13) 0.17724(14) 0.4330(2) 0.0416(6) Uani 1 1 d . . .
O11 O 0.63855(14) 0.52153(14) 0.0681(3) 0.0492(7) Uani 1 1 d . . .
O12 O 0.52037(14) 0.32372(15) 0.0625(2) 0.0470(7) Uani 1 1 d . . .
O13 O 0.8948(2) 0.4637(2) -0.1305(3) 0.0725(10) Uani 1 1 d . . .
H13O H 0.8955 0.4424 -0.0767 0.109 Uiso 1 1 calc R . .
O14 O 0.5772(3) 0.03988(19) 0.6396(3) 0.0792(10) Uani 1 1 d . . .
H14O H 0.6081 0.0401 0.5929 0.119 Uiso 1 1 calc R . .
N1 N 0.79531(18) 0.35181(15) 0.2673(2) 0.0425(7) Uani 1 1 d . . .
H1N H 0.8428 0.3607 0.2502 0.051 Uiso 1 1 calc R . .
N2 N 0.67806(19) 0.40581(18) 0.3146(3) 0.0458(8) Uani 1 1 d . . .
H2N H 0.6569 0.4463 0.3345 0.055 Uiso 1 1 calc R . .
N3 N 0.65435(18) 0.28078(18) 0.2820(2) 0.0428(7) Uani 1 1 d . . .
H3N H 0.6190 0.2473 0.2769 0.051 Uiso 1 1 calc R . .
N4 N 0.73192(18) 0.14394(15) 0.2484(2) 0.0428(7) Uani 1 1 d . . .
H4N H 0.6844 0.1339 0.2642 0.051 Uiso 1 1 calc R . .
N5 N 0.8521(2) 0.09284(18) 0.1996(3) 0.0473(8) Uani 1 1 d . . .
H5N H 0.8747 0.0528 0.1806 0.057 Uiso 1 1 calc R . .
N6 N 0.87006(18) 0.21829(17) 0.2272(3) 0.0440(8) Uani 1 1 d . . .
H6N H 0.9043 0.2530 0.2298 0.053 Uiso 1 1 calc R . .
N7 N 0.61147(18) 0.19394(18) 0.0252(3) 0.0501(9) Uani 1 1 d . . .
H7NA H 0.5811 0.2282 0.0468 0.060 Uiso 1 1 calc R . .
H7NB H 0.5923 0.1521 0.0074 0.060 Uiso 1 1 calc R . .
N8 N 0.73128(18) 0.14625(16) -0.0138(2) 0.0397(7) Uani 1 1 d . . .
H8N H 0.7048 0.1067 -0.0245 0.048 Uiso 1 1 calc R . .
N9 N 0.85513(18) 0.20039(18) -0.0203(3) 0.0424(8) Uani 1 1 d . . .
H9NA H 0.9047 0.1975 -0.0305 0.051 Uiso 1 1 calc R . .
H9NB H 0.8346 0.2416 -0.0022 0.051 Uiso 1 1 calc R . .
N10 N 0.89146(18) 0.30479(18) 0.4907(3) 0.0486(9) Uani 1 1 d . . .
H10NA H 0.9217 0.2717 0.4658 0.058 Uiso 1 1 calc R . .
H10NB H 0.9109 0.3451 0.5137 0.058 Uiso 1 1 calc R . .
N11 N 0.77232(17) 0.35052(16) 0.5333(3) 0.0397(7) Uani 1 1 d . . .
H11N H 0.7985 0.3893 0.5489 0.048 Uiso 1 1 calc R . .
N12 N 0.64872(18) 0.29547(18) 0.5347(3) 0.0434(8) Uani 1 1 d . . .
H12NA H 0.5994 0.2968 0.5471 0.052 Uiso 1 1 calc R . .
H12NB H 0.6695 0.2560 0.5111 0.052 Uiso 1 1 calc R . .
N13 N 0.75652(17) 0.05346(19) 0.4702(3) 0.0504(9) Uani 1 1 d . . .
H13NA H 0.7254 0.0163 0.4744 0.060 Uiso 1 1 calc R . .
H13NB H 0.7382 0.0976 0.4723 0.060 Uiso 1 1 calc R . .
N14 N 0.87654(16) 0.10601(16) 0.4536(3) 0.0385(7) Uani 1 1 d . . .
H14N H 0.8506 0.1464 0.4597 0.046 Uiso 1 1 calc R . .
N15 N 0.99956(16) 0.05335(18) 0.4290(3) 0.0485(9) Uani 1 1 d . . .
H15NA H 1.0490 0.0568 0.4186 0.058 Uiso 1 1 calc R . .
H15NB H 0.9779 0.0106 0.4334 0.058 Uiso 1 1 calc R . .
N16 N 0.74691(16) 0.45120(18) 0.0602(3) 0.0475(8) Uani 1 1 d . . .
H16NA H 0.7773 0.4890 0.0614 0.057 Uiso 1 1 calc R . .
H16NB H 0.7664 0.4075 0.0570 0.057 Uiso 1 1 calc R . .
N17 N 0.62732(16) 0.39594(16) 0.0622(3) 0.0408(8) Uani 1 1 d . . .
H17N H 0.6541 0.3559 0.0594 0.049 Uiso 1 1 calc R . .
N18 N 0.50235(16) 0.44607(18) 0.0707(3) 0.0477(9) Uani 1 1 d . . .
H18NA H 0.4524 0.4415 0.0728 0.048 Uiso 1 1 calc R . .
H18NB H 0.5233 0.4892 0.0723 0.048 Uiso 1 1 calc R . .
N19 N 0.7919(5) 0.2058(4) 0.7165(6) 0.115(3) Uani 0.80 1 d P . .
C1 C 0.8664(3) 0.4870(3) 0.3033(4) 0.0621(12) Uani 1 1 d . . .
H1A H 0.8928 0.4540 0.3479 0.093 Uiso 1 1 calc R . .
H1B H 0.8787 0.5371 0.3207 0.093 Uiso 1 1 calc R . .
H1C H 0.8830 0.4775 0.2363 0.093 Uiso 1 1 calc R . .
C2 C 0.7560(2) 0.4075(2) 0.2958(3) 0.0390(8) Uani 1 1 d . . .
C3 C 0.6298(2) 0.3459(2) 0.3051(3) 0.0413(9) Uani 1 1 d . . .
C4 C 0.4959(2) 0.3125(3) 0.3130(4) 0.0609(13) Uani 1 1 d . . .
H4A H 0.4956 0.2933 0.2464 0.091 Uiso 1 1 calc R . .
H4B H 0.4465 0.3355 0.3269 0.091 Uiso 1 1 calc R . .
H4C H 0.5045 0.2729 0.3592 0.091 Uiso 1 1 calc R . .
C5 C 0.6703(3) 0.0019(2) 0.2218(4) 0.0603(12) Uani 1 1 d . . .
H5A H 0.6527 0.0117 0.2883 0.091 Uiso 1 1 calc R . .
H5B H 0.6621 -0.0493 0.2064 0.091 Uiso 1 1 calc R . .
H5C H 0.6415 0.0319 0.1758 0.091 Uiso 1 1 calc R . .
C6 C 0.7743(2) 0.08906(19) 0.2223(3) 0.0401(8) Uani 1 1 d . . .
C7 C 0.8965(2) 0.1547(2) 0.2046(3) 0.0403(8) Uani 1 1 d . . .
C8 C 1.0289(3) 0.1945(3) 0.1881(4) 0.0626(13) Uani 1 1 d . . .
H8A H 1.0113 0.2377 0.1536 0.094 Uiso 1 1 calc R . .
H8B H 1.0766 0.1772 0.1584 0.094 Uiso 1 1 calc R . .
H8C H 1.0380 0.2063 0.2568 0.094 Uiso 1 1 calc R . .
C9 C 0.6887(2) 0.2058(2) 0.0194(3) 0.0363(8) Uani 1 1 d . . .
C10 C 0.81015(19) 0.1410(2) -0.0324(3) 0.0352(8) Uani 1 1 d . . .
C11 C 0.8151(2) 0.29372(19) 0.4935(3) 0.0349(8) Uani 1 1 d . . .
C12 C 0.6924(2) 0.3541(2) 0.5519(3) 0.0377(8) Uani 1 1 d . . .
C13 C 0.83297(19) 0.0426(2) 0.4604(3) 0.0373(8) Uani 1 1 d . . .
C14 C 0.95619(19) 0.1146(2) 0.4384(3) 0.0349(8) Uani 1 1 d . . .
C15 C 0.6694(2) 0.46036(19) 0.0634(3) 0.0363(8) Uani 1 1 d . . .
C16 C 0.5464(2) 0.38757(19) 0.0651(3) 0.0369(8) Uani 1 1 d . . .
C17 C 0.9629(4) 0.4472(5) -0.1833(5) 0.123(3) Uani 1 1 d . . .
H17A H 0.9663 0.4782 -0.2410 0.185 Uiso 1 1 calc R . .
H17B H 0.9618 0.3964 -0.2036 0.185 Uiso 1 1 calc R . .
H17C H 1.0075 0.4555 -0.1414 0.185 Uiso 1 1 calc R . .
C18 C 0.5918(5) 0.1007(4) 0.7010(5) 0.117(3) Uani 1 1 d . . .
H18C H 0.5970 0.0844 0.7687 0.176 Uiso 1 1 calc R . .
H18D H 0.5491 0.1349 0.6962 0.176 Uiso 1 1 calc R . .
H18E H 0.6392 0.1245 0.6803 0.176 Uiso 1 1 calc R . .
C19 C 0.7830(6) 0.2602(4) 0.7525(6) 0.097(3) Uani 0.80 1 d P . .
C20 C 0.7712(6) 0.3274(5) 0.7986(6) 0.117(3) Uani 0.80 1 d P . .
H20A H 0.7826 0.3229 0.8683 0.175 Uiso 0.80 1 calc PR . .
H20B H 0.7178 0.3423 0.7902 0.175 Uiso 0.80 1 calc PR . .
H20C H 0.8050 0.3637 0.7694 0.175 Uiso 0.80 1 calc PR . .

loop_
_atom_site_aniso_label
_atom_site_aniso_U_11
_atom_site_aniso_U_22
_atom_site_aniso_U_33
_atom_site_aniso_U_23
_atom_site_aniso_U_13
_atom_site_aniso_U_12
Br1 0.04012(19) 0.0376(2) 0.0653(3) 0.00569(19) 0.00739(18) 0.00123(16)
Br2 0.0415(2) 0.0399(2) 0.0695(3) 0.0026(2) 0.00633(19) -0.00059(17)
Cu1 0.0374(2) 0.02866(18) 0.0478(2) 0.00104(19) 0.00577(19) 0.00199(18)
O1 0.0599(18) 0.0300(13) 0.074(2) -0.0094(13) 0.0081(15) 0.0006(12)
O2 0.0398(15) 0.0495(16) 0.0745(19) 0.0002(15) 0.0060(13) 0.0079(13)
O3 0.0597(19) 0.0312(14) 0.080(2) -0.0100(14) 0.0054(14) -0.0020(12)
O4 0.0412(14) 0.0452(16) 0.0732(19) -0.0024(15) 0.0093(13) 0.0086(13)
O5 0.0292(13) 0.0304(15) 0.0785(19) -0.0113(13) -0.0017(12) -0.0009(10)
O6 0.0318(13) 0.0368(15) 0.084(2) -0.0182(14) 0.0076(13) -0.0008(11)
O7 0.0318(13) 0.0298(15) 0.0649(17) -0.0090(12) -0.0025(11) 0.0020(10)
O8 0.0344(13) 0.0410(15) 0.081(2) -0.0202(15) 0.0045(14) -0.0005(11)
O9 0.0328(13) 0.0291(13) 0.087(2) 0.0080(14) 0.0018(13) 0.0006(11)
O10 0.0280(12) 0.0258(13) 0.0710(19) -0.0038(13) -0.0009(12) -0.0017(10)
O11 0.0308(13) 0.0275(13) 0.089(2) 0.0063(14) 0.0027(13) 0.0005(10)
O12 0.0321(13) 0.0337(15) 0.075(2) -0.0021(14) -0.0015(13) 0.0023(11)
O13 0.071(2) 0.072(2) 0.074(2) 0.0236(19) 0.0058(18) 0.0299(18)
O14 0.101(3) 0.052(2) 0.085(3) 0.0084(19) 0.002(2) 0.019(2)
N1 0.0400(15) 0.0334(16) 0.0542(19) 0.0031(14) 0.0113(14) 0.0030(12)
N2 0.0471(18) 0.0340(17) 0.056(2) -0.0042(15) 0.0050(16) 0.0064(14)
N3 0.0362(16) 0.0367(16) 0.055(2) 0.0002(14) 0.0054(14) 0.0025(13)
N4 0.0400(14) 0.0344(16) 0.0540(18) -0.0018(15) 0.0044(16) -0.0040(12)
N5 0.0516(19) 0.0349(17) 0.055(2) -0.0013(15) 0.0093(16) 0.0071(15)
N6 0.0391(16) 0.0327(16) 0.060(2) -0.0012(15) 0.0043(14) -0.0011(12)
N7 0.0277(16) 0.0313(17) 0.091(3) -0.0114(17) -0.0016(16) -0.0004(13)
N8 0.0283(14) 0.0264(15) 0.064(2) -0.0084(13) 0.0022(14) -0.0018(12)
N9 0.0325(16) 0.0326(17) 0.062(2) -0.0101(15) 0.0031(15) 0.0008(13)
N10 0.0240(15) 0.0398(19) 0.082(3) -0.0145(17) -0.0013(15) 0.0005(13)
N11 0.0279(14) 0.0301(16) 0.0612(19) -0.0067(14) 0.0020(14) -0.0048(12)
N12 0.0264(15) 0.0346(18) 0.069(2) -0.0062(16) 0.0028(15) -0.0023(12)
N13 0.0285(16) 0.0329(17) 0.090(3) 0.0097(17) 0.0036(15) 0.0005(12)
N14 0.0275(14) 0.0248(15) 0.063(2) 0.0006(14) 0.0024(13) 0.0022(11)
N15 0.0268(15) 0.0307(18) 0.088(3) -0.0004(18) 0.0013(16) 0.0031(12)
N16 0.0278(16) 0.0333(17) 0.082(2) 0.0064(17) 0.0036(14) 0.0001(11)
N17 0.0309(15) 0.0257(15) 0.066(2) 0.0001(15) -0.0002(14) 0.0019(11)
N18 0.0264(15) 0.0288(17) 0.088(3) -0.0046(18) -0.0024(16) -0.0003(12)
N19 0.131(7) 0.099(5) 0.116(6) 0.018(5) -0.023(5) 0.004(5)
C1 0.056(3) 0.048(2) 0.083(3) -0.008(2) 0.007(2) -0.017(2)
C2 0.044(2) 0.0323(18) 0.0408(19) 0.0012(15) 0.0049(15) -0.0030(15)
C3 0.0397(19) 0.045(2) 0.039(2) 0.0051(17) 0.0058(15) 0.0085(16)
C4 0.039(2) 0.073(3) 0.070(3) 0.009(3) 0.010(2) 0.007(2)
C5 0.063(3) 0.045(2) 0.072(3) -0.002(2) 0.007(2) -0.016(2)
C6 0.050(2) 0.0307(17) 0.0401(19) 0.0002(15) -0.0010(16) -0.0035(16)
C7 0.0412(19) 0.0365(19) 0.043(2) 0.0013(16) 0.0036(16) 0.0042(16)
C8 0.041(2) 0.053(3) 0.093(4) 0.008(3) 0.011(2) 0.008(2)
C9 0.0291(18) 0.034(2) 0.046(2) -0.0003(16) -0.0012(15) 0.0011(14)
C10 0.0276(16) 0.0299(18) 0.048(2) -0.0040(15) 0.0009(14) 0.0003(13)
C11 0.0287(17) 0.0298(19) 0.046(2) -0.0010(15) -0.0050(14) 0.0038(14)
C12 0.0305(17) 0.035(2) 0.048(2) 0.0008(16) -0.0020(14) 0.0037(14)
C13 0.0265(17) 0.0350(19) 0.050(2) 0.0019(16) 0.0005(14) 0.0013(14)
C14 0.0247(15) 0.034(2) 0.046(2) -0.0021(16) -0.0010(14) -0.0009(13)
C15 0.0303(16) 0.0309(18) 0.048(2) 0.0068(16) -0.0011(14) -0.0010(13)
C16 0.0337(17) 0.0295(19) 0.048(2) 0.0001(16) -0.0022(15) 0.0000(13)
C17 0.120(6) 0.139(7) 0.111(5) 0.048(5) 0.048(5) 0.064(5)
C18 0.172(8) 0.089(5) 0.091(5) -0.008(4) 0.002(5) 0.030(5)
C19 0.142(7) 0.072(5) 0.079(5) 0.029(4) -0.044(5) -0.018(5)
C20 0.164(9) 0.109(7) 0.078(5) 0.020(5) -0.009(6) 0.017(7)

loop_
_atom_type_symbol
_atom_type_description
_atom_type_scat_dispersion_real
_atom_type_scat_dispersion_imag
_atom_type_scat_source
C C 0.0033 0.0016 'International Tables Vol C Tables 4.2.6.8 and 6.1.1.4'
H H 0.0000 0.0000 'International Tables Vol C Tables 4.2.6.8 and 6.1.1.4'
Br Br -0.2901 2.4595 'International Tables Vol C Tables 4.2.6.8 and 6.1.1.4'
Cu Cu 0.3201 1.2651 'International Tables Vol C Tables 4.2.6.8 and 6.1.1.4'
N N 0.0061 0.0033 'International Tables Vol C Tables 4.2.6.8 and 6.1.1.4'
O O 0.0106 0.0060 'International Tables Vol C Tables 4.2.6.8 and 6.1.1.4'

loop_
_geom_angle_atom_site_label_1
_geom_angle_atom_site_label_2
_geom_angle_atom_site_label_3
_geom_angle
_geom_angle_site_symmetry_1
_geom_angle_site_symmetry_3
_geom_angle_publ_flag
N1 Cu1 N6 90.54(13) . . ?
N1 Cu1 N3 88.51(13) . . ?
N6 Cu1 N3 177.83(15) . . ?
N1 Cu1 N4 178.38(13) . . ?
N6 Cu1 N4 88.19(13) . . ?
N3 Cu1 N4 92.80(13) . . ?
C2 O1 C1 117.8(3) . . ?
C3 O2 C4 119.0(3) . . ?
C6 O3 C5 118.8(3) . . ?
C7 O4 C8 118.5(3) . . ?
C2 N1 Cu1 128.8(3) . . ?
C2 N2 C3 126.3(3) . . ?
C3 N3 Cu1 128.3(3) . . ?
C6 N4 Cu1 127.9(3) . . ?
C7 N5 C6 125.1(3) . . ?
C7 N6 Cu1 129.3(3) . . ?
C10 N8 C9 129.2(3) . . ?
C11 N11 C12 129.0(3) . . ?
C13 N14 C14 129.6(3) . . ?
C15 N17 C16 127.9(3) . . ?
N1 C2 O1 126.3(3) . . ?
N1 C2 N2 123.9(3) . . ?
O1 C2 N2 109.8(3) . . ?
N3 C3 O2 127.3(4) . . ?
N3 C3 N2 123.4(3) . . ?
O2 C3 N2 109.3(3) . . ?
N4 C6 O3 126.7(4) . . ?
N4 C6 N5 125.0(3) . . ?
O3 C6 N5 108.2(3) . . ?
N6 C7 O4 127.0(4) . . ?
N6 C7 N5 124.1(3) . . ?
O4 C7 N5 108.9(3) . . ?
O5 C9 N7 123.0(3) . . ?
O5 C9 N8 122.5(3) . . ?
N7 C9 N8 114.5(3) . . ?
O6 C10 N9 122.8(3) . . ?
O6 C10 N8 118.0(3) . . ?
N9 C10 N8 119.2(3) . . ?
O7 C11 N10 122.7(3) . . ?
O7 C11 N11 122.2(3) . . ?
N10 C11 N11 115.1(3) . . ?
O8 C12 N12 123.7(3) . . ?
O8 C12 N11 117.1(3) . . ?
N12 C12 N11 119.2(3) . . ?
O9 C13 N13 123.3(3) . . ?
O9 C13 N14 122.1(3) . . ?
N13 C13 N14 114.6(3) . . ?
O10 C14 N15 123.5(3) . . ?
O10 C14 N14 118.8(3) . . ?
N15 C14 N14 117.7(3) . . ?
O11 C15 N16 122.6(3) . . ?
O11 C15 N17 122.9(3) . . ?
N16 C15 N17 114.5(3) . . ?
O12 C16 N18 123.5(3) . . ?
O12 C16 N17 117.3(3) . . ?
N18 C16 N17 119.2(3) . . ?
N19 C19 C20 179.1(11) . . ?

loop_
_geom_bond_atom_site_label_1
_geom_bond_atom_site_label_2
_geom_bond_distance
_geom_bond_site_symmetry_2
_geom_bond_publ_flag
Cu1 N1 1.962(3) . ?
Cu1 N6 1.965(3) . ?
Cu1 N3 1.966(3) . ?
Cu1 N4 1.967(3) . ?
O1 C2 1.342(4) . ?
O1 C1 1.435(5) . ?
O2 C3 1.314(4) . ?
O2 C4 1.439(5) . ?
O3 C6 1.338(4) . ?
O3 C5 1.427(5) . ?
O4 C7 1.334(4) . ?
O4 C8 1.443(5) . ?
O5 C9 1.233(4) . ?
O6 C10 1.234(4) . ?
O7 C11 1.246(4) . ?
O8 C12 1.242(4) . ?
O9 C13 1.248(4) . ?
O10 C14 1.228(4) . ?
O11 C15 1.229(4) . ?
O12 C16 1.241(4) . ?
O13 C17 1.397(6) . ?
O14 C18 1.399(7) . ?
N1 C2 1.272(5) . ?
N2 C2 1.357(5) . ?
N2 C3 1.370(5) . ?
N3 C3 1.290(5) . ?
N4 C6 1.280(5) . ?
N5 C7 1.356(5) . ?
N5 C6 1.367(5) . ?
N6 C7 1.275(5) . ?
N7 C9 1.342(5) . ?
N8 C10 1.376(4) . ?
N8 C9 1.376(5) . ?
N9 C10 1.334(5) . ?
N10 C11 1.323(5) . ?
N11 C11 1.371(4) . ?
N11 C12 1.391(4) . ?
N12 C12 1.320(5) . ?
N13 C13 1.329(4) . ?
N14 C13 1.373(5) . ?
N14 C14 1.387(4) . ?
N15 C14 1.341(5) . ?
N16 C15 1.338(4) . ?
N17 C15 1.372(4) . ?
N17 C16 1.393(4) . ?
N18 C16 1.303(5) . ?
N19 C19 1.109(10) . ?
C19 C20 1.380(11) . ?

loop_
_geom_hbond_atom_site_label_D
_geom_hbond_atom_site_label_H
_geom_hbond_atom_site_label_A
_geom_hbond_distance_DH
_geom_hbond_distance_HA
_geom_hbond_distance_DA
_geom_hbond_angle_DHA
_geom_hbond_site_symmetry_A
O13 H13O Br1 0.82 2.49 3.291(3) 165.4 .
O14 H14O Br2 0.82 2.91 3.385(4) 118.8 .
N1 H1N Br1 0.86 2.83 3.516(3) 138.2 .
N2 H2N O13 0.86 1.91 2.772(4) 175.5 2_665
N3 H3N Br2 0.86 2.98 3.595(3) 130.5 .
N4 H4N Br2 0.86 2.83 3.576(3) 146.2 .
N5 H5N O14 0.86 1.95 2.810(5) 178.0 2_654
N6 H6N Br1 0.86 3.02 3.594(3) 126.2 .
N7 H7NA O12 0.86 2.03 2.866(4) 163.7 .
N7 H7NB O9 0.86 2.60 3.312(4) 140.7 2_654
N7 H7NB Br1 0.86 2.98 3.537(3) 124.7 4_455
N8 H8N O9 0.86 1.97 2.832(4) 175.2 2_654
N9 H9NA O12 0.86 2.06 2.917(4) 172.2 4
N9 H9NB O5 0.86 2.11 2.734(4) 129.5 .
N9 H9NB Br1 0.86 3.03 3.568(3) 122.3 .
N10 H10N O10 0.86 2.06 2.899(4) 166.3 .
N10 H10N Br2 0.86 2.94 3.530(3) 127.6 4_556
N11 H11N O11 0.86 1.96 2.814(4) 173.3 2_665
N12 H12N O10 0.86 2.06 2.909(4) 167.8 4_456
N12 H12N O7 0.86 2.10 2.731(4) 130.1 .
N12 H12N Br2 0.86 3.11 3.646(3) 122.8 .
N13 H13N O6 0.86 2.09 2.926(4) 162.6 2_655
N13 H13N O7 0.86 2.64 3.350(4) 141.1 .
N13 H13N Br2 0.86 2.99 3.514(3) 121.0 .
N14 H14N O7 0.86 1.99 2.849(4) 173.8 .
N15 H15N O8 0.86 2.09 2.930(4) 166.6 4_556
N15 H15N O9 0.86 2.06 2.708(4) 131.4 .
N15 H15N Br1 0.86 2.98 3.528(3) 123.1 3_745
N16 H16N O8 0.86 2.04 2.892(4) 168.0 2_664
N16 H16N Br1 0.86 2.93 3.500(3) 126.0 .
N17 H17N O5 0.86 2.01 2.868(4) 176.2 .
N18 H18N O6 0.86 2.03 2.886(4) 170.5 4_455
N18 H18N O11 0.86 2.06 2.702(4) 131.0 .
N18 H18N Br2 0.86 3.01 3.551(3) 122.7 3_655

loop_
_geom_torsion_atom_site_label_1
_geom_torsion_atom_site_label_2
_geom_torsion_atom_site_label_3
_geom_torsion_atom_site_label_4
_geom_torsion
_geom_torsion_site_symmetry_1
_geom_torsion_site_symmetry_2
_geom_torsion_site_symmetry_3
_geom_torsion_site_symmetry_4
_geom_torsion_publ_flag
N6 Cu1 N1 C2 -172.4(4) . . . . ?
N3 Cu1 N1 C2 9.5(4) . . . . ?
N4 Cu1 N1 C2 -134(5) . . . . ?
N1 Cu1 N3 C3 -6.2(4) . . . . ?
N6 Cu1 N3 C3 -70(4) . . . . ?
N4 Cu1 N3 C3 172.9(4) . . . . ?
N1 Cu1 N4 C6 -44(5) . . . . ?
N6 Cu1 N4 C6 -6.0(4) . . . . ?
N3 Cu1 N4 C6 172.1(4) . . . . ?
N1 Cu1 N6 C7 -175.7(4) . . . . ?
N3 Cu1 N6 C7 -112(4) . . . . ?
N4 Cu1 N6 C7 5.3(4) . . . . ?
Cu1 N1 C2 O1 172.9(3) . . . . ?
Cu1 N1 C2 N2 -7.8(6) . . . . ?
C1 O1 C2 N1 -6.2(6) . . . . ?
C1 O1 C2 N2 174.5(4) . . . . ?
C3 N2 C2 N1 -1.0(6) . . . . ?
C3 N2 C2 O1 178.4(4) . . . . ?
Cu1 N3 C3 O2 -179.1(3) . . . . ?
Cu1 N3 C3 N2 1.1(6) . . . . ?
C4 O2 C3 N3 -2.3(6) . . . . ?
C4 O2 C3 N2 177.6(4) . . . . ?
C2 N2 C3 N3 4.4(6) . . . . ?
C2 N2 C3 O2 -175.4(4) . . . . ?
Cu1 N4 C6 O3 -177.8(3) . . . . ?
Cu1 N4 C6 N5 3.6(6) . . . . ?
C5 O3 C6 N4 9.1(6) . . . . ?
C5 O3 C6 N5 -172.0(4) . . . . ?
C7 N5 C6 N4 2.4(6) . . . . ?
C7 N5 C6 O3 -176.5(4) . . . . ?
Cu1 N6 C7 O4 177.2(3) . . . . ?
Cu1 N6 C7 N5 -2.0(6) . . . . ?
C8 O4 C7 N6 4.7(7) . . . . ?
C8 O4 C7 N5 -176.0(4) . . . . ?
C6 N5 C7 N6 -3.2(7) . . . . ?
C6 N5 C7 O4 177.5(3) . . . . ?
C10 N8 C9 O5 -4.8(7) . . . . ?
C10 N8 C9 N7 176.8(4) . . . . ?
C9 N8 C10 O6 177.1(4) . . . . ?
C9 N8 C10 N9 -1.8(6) . . . . ?
C12 N11 C11 O7 5.1(6) . . . . ?
C12 N11 C11 N10 -175.8(4) . . . . ?
C11 N11 C12 O8 -177.8(4) . . . . ?
C11 N11 C12 N12 3.4(6) . . . . ?
C14 N14 C13 O9 2.9(7) . . . . ?
C14 N14 C13 N13 -176.7(4) . . . . ?
C13 N14 C14 O10 178.7(4) . . . . ?
C13 N14 C14 N15 -0.4(6) . . . . ?
C16 N17 C15 O11 0.5(7) . . . . ?
C16 N17 C15 N16 179.8(4) . . . . ?
C15 N17 C16 O12 179.5(4) . . . . ?
C15 N17 C16 N18 -0.8(7) . . . . ?
